data_2202289
loop_
_publ_author_name
'Held, Peter'
'Wickleder, Mathias'

_publ_section_title
;
 Yttrium(III) sulfate octahydrate
;
_journal_issue 7
_journal_name_full 'Acta Crystallographica Section E'
_journal_page_first i98
_journal_page_last i100
_journal_paper_doi 10.1107/S1600536803012182
_journal_volume 59
_journal_year 2003
_chemical_formula_structural '(Y (H2 O)4)2 (S O4)3'
_chemical_formula_sum 'H16 O20 S3 Y2'
_chemical_formula_weight 610.11
_chemical_name_common
;
yttrium(III) sulfate octahydrate
;
_chemical_name_systematic
;
yttrium(III) sulfate octahydrate
;
_space_group_IT_number 15
_symmetry_cell_setting monoclinic
_symmetry_space_group_name_Hall '-C 2yc'
_symmetry_space_group_name_H-M 'C 1 2/c 1'
_atom_sites_solution_hydrogens geom
_atom_sites_solution_primary direct
_atom_sites_solution_secondary difmap
_audit_creation_method SHELXL-97
_cell_angle_alpha 90.00
_cell_angle_beta 101.977(7)
_cell_angle_gamma 90.00
_cell_formula_units_Z 4
_cell_length_a 13.4802(9)
_cell_length_b 6.6846(4)
_cell_length_c 18.2160(10)
_cell_measurement_reflns_used 25
_cell_measurement_temperature 293(2)
_cell_measurement_theta_max 17.4
_cell_measurement_theta_min 12.5
_cell_volume 1605.71(17)
_computing_cell_refinement MACH3
_computing_data_collection 'MACH3 (Enraf-Nonius, 1993)'
_computing_data_reduction 'MolEN (Fair, 1990)'
_computing_molecular_graphics
;
ATOMS (Dowty, 2002) and ORTEPIII (Burnett & Johnson, 1996)
;
_computing_publication_material SHELXL97
_computing_structure_refinement 'SHELXL97 (Sheldrick, 1997)'
_computing_structure_solution 'SHELXS97 (Sheldrick, 1997)'
_diffrn_ambient_temperature 293(2)
_diffrn_measured_fraction_theta_full 0.996
_diffrn_measured_fraction_theta_max 0.996
_diffrn_measurement_device 'four-circle diffractometer'
_diffrn_measurement_device_type 'Nonius MACH3'
_diffrn_measurement_method \w/2\q
_diffrn_radiation_monochromator graphite
_diffrn_radiation_type MoK\a
_diffrn_radiation_wavelength 0.71073
_diffrn_reflns_av_R_equivalents 0.0335
_diffrn_reflns_av_sigmaI/netI 0.0799
_diffrn_reflns_limit_h_max 19
_diffrn_reflns_limit_h_min -18
_diffrn_reflns_limit_k_max 0
_diffrn_reflns_limit_k_min -9
_diffrn_reflns_limit_l_max 0
_diffrn_reflns_limit_l_min -25
_diffrn_reflns_number 2498
_diffrn_reflns_theta_full 30.41
_diffrn_reflns_theta_max 30.41
_diffrn_reflns_theta_min 3.09
_diffrn_standards_decay_% 2.7
_diffrn_standards_interval_time 60
_diffrn_standards_number 3
_exptl_absorpt_coefficient_mu 7.687
_exptl_absorpt_correction_T_max 0.232
_exptl_absorpt_correction_T_min 0.168
_exptl_absorpt_correction_type psi-scan
_exptl_absorpt_process_details
;
MolEN (Fair, 1990)
;
_exptl_crystal_colour colourless
_exptl_crystal_density_diffrn 2.524
_exptl_crystal_density_method 'not measured'
_exptl_crystal_description parallelepiped
_exptl_crystal_F_000 1208
_exptl_crystal_size_max 0.25
_exptl_crystal_size_mid 0.23
_exptl_crystal_size_min 0.19
_refine_diff_density_max 0.943
_refine_diff_density_min -0.870
_refine_ls_extinction_coef 0.0029(2)
_refine_ls_extinction_expression
;
Fc^*^=kFc[1+0.001xFc^2^\l^3^/sin(2\q)]^-1/4^
Sheldrick (1997b)
;
_refine_ls_extinction_method 'SHELXL97 (Sheldrick, 1997)'
_refine_ls_goodness_of_fit_ref 1.059
_refine_ls_hydrogen_treatment refall
_refine_ls_matrix_type full
_refine_ls_number_parameters 147
_refine_ls_number_reflns 2424
_refine_ls_number_restraints 5
_refine_ls_restrained_S_all 1.058
_refine_ls_R_factor_all 0.0935
_refine_ls_R_factor_gt 0.0396
_refine_ls_shift/su_max 0.000
_refine_ls_shift/su_mean 0.000
_refine_ls_structure_factor_coef Fsqd
_refine_ls_weighting_details 'calc w = 1/[\s^2^(Fo^2^)+(0.0390P)^2^] where P = (Fo^2^+2Fc^2^)/3'
_refine_ls_weighting_scheme calc
_refine_ls_wR_factor_gt 0.0770
_refine_ls_wR_factor_ref 0.0951
_reflns_number_gt 1614
_reflns_number_total 2424
_reflns_threshold_expression I>2\s(I)
_cod_data_source_file br6103.cif
_cod_data_source_block I
_cod_original_sg_symbol_H-M 'C 2/c'
_cod_database_code 2202289
_cod_database_fobs_code 2202289

loop_
_symmetry_equiv_pos_as_xyz
'x, y, z'
'x, -y, z+1/2'
'x+1/2, y+1/2, z'
'x+1/2, -y+1/2, z+1/2'
'-x, -y, -z'
'-x, y, -z-1/2'
'-x+1/2, -y+1/2, -z'
'-x+1/2, y+1/2, -z-1/2'

loop_
_atom_site_label
_atom_site_fract_x
_atom_site_fract_y
_atom_site_fract_z
_atom_site_U_iso_or_equiv
_atom_site_adp_type
_atom_site_calc_flag
_atom_site_refinement_flags
_atom_site_occupancy
_atom_site_disorder_assembly
_atom_site_disorder_group
_atom_site_type_symbol
Y1 0.33379(3) 0.02041(6) 0.10809(2) 0.01068(13) Uani d . 1 . . Y
S1 0.21929(7) 0.52632(16) 0.08912(6) 0.0104(2) Uani d . 1 . . S
S2 0.5000 0.3198(2) 0.2500 0.0119(3) Uani d S 1 . . S
O11 0.1622(2) 0.5340(5) 0.14883(17) 0.0200(7) Uani d . 1 . . O
O12 0.2623(3) 0.3277(5) 0.0828(2) 0.0220(8) Uani d . 1 . . O
O13 0.3012(2) 0.6751(5) 0.10203(18) 0.0166(7) Uani d . 1 . . O
O14 0.1489(2) 0.5714(5) 0.01598(17) 0.0160(7) Uani d . 1 . . O
O21 0.4162(2) 0.1941(5) 0.21213(18) 0.0221(8) Uani d . 1 . . O
O22 0.5346(2) 0.4450(5) 0.19352(18) 0.0184(7) Uani d . 1 . . O
O1 0.4840(3) -0.1622(6) 0.1395(2) 0.0302(10) Uani d D 1 . . O
O2 0.4599(3) 0.2311(5) 0.0638(2) 0.0174(7) Uani d D 1 . . O
O3 0.2444(3) -0.0158(6) 0.20215(19) 0.0254(8) Uani d D 1 . . O
O4 0.1582(3) -0.0159(6) 0.0455(2) 0.0172(7) Uani d . 1 . . O
H11 0.495(4) -0.263(8) 0.157(3) 0.060(10) Uiso d . 1 . . H
H12 0.554(4) -0.109(11) 0.146(4) 0.07(2) Uiso d D 1 . . H
H21 0.484(5) 0.331(9) 0.101(4) 0.06(2) Uiso d D 1 . . H
H22 0.498(4) 0.180(10) 0.039(4) 0.06(2) Uiso d D 1 . . H
H31 0.265(4) 0.047(8) 0.240(3) 0.028(17) Uiso d D 1 . . H
H32 0.179(4) -0.044(11) 0.192(4) 0.07(3) Uiso d D 1 . . H
H41 0.136(5) 0.064(9) 0.021(3) 0.03(2) Uiso d . 1 . . H
H42 0.151(6) -0.113(12) 0.020(4) 0.07(3) Uiso d . 1 . . H

loop_
_atom_site_aniso_label
_atom_site_aniso_U_11
_atom_site_aniso_U_22
_atom_site_aniso_U_33
_atom_site_aniso_U_12
_atom_site_aniso_U_13
_atom_site_aniso_U_23
Y1 0.01156(19) 0.0081(2) 0.0123(2) -0.00079(18) 0.00237(13) -0.00024(18)
S1 0.0118(5) 0.0072(5) 0.0125(5) -0.0011(4) 0.0029(4) -0.0001(4)
S2 0.0129(7) 0.0093(7) 0.0129(7) 0.000 0.0010(6) 0.000
O11 0.0180(15) 0.027(2) 0.0161(16) -0.0037(15) 0.0071(13) -0.0003(15)
O12 0.0263(19) 0.0095(16) 0.030(2) 0.0032(14) 0.0049(16) -0.0005(14)
O13 0.0141(15) 0.0094(15) 0.0258(19) -0.0056(12) 0.0032(14) -0.0013(13)
O14 0.0169(16) 0.0175(17) 0.0121(16) -0.0007(13) -0.0005(13) -0.0006(13)
O21 0.0229(18) 0.0265(19) 0.0166(17) -0.0159(15) 0.0036(14) -0.0041(15)
O22 0.0212(16) 0.0166(17) 0.0192(17) -0.0055(14) 0.0083(13) 0.0031(14)
O1 0.0146(19) 0.0160(19) 0.056(3) -0.0009(15) -0.0007(18) 0.0101(19)
O2 0.0170(17) 0.0166(17) 0.0198(18) -0.0063(14) 0.0064(14) -0.0043(14)
O3 0.0218(17) 0.042(2) 0.0149(16) -0.0159(19) 0.0089(14) -0.0058(18)
O4 0.0168(15) 0.0131(17) 0.0208(17) 0.0001(15) 0.0015(13) 0.0015(16)

loop_
_atom_type_symbol
_atom_type_description
_atom_type_scat_dispersion_real
_atom_type_scat_dispersion_imag
_atom_type_scat_source
H H 0.0000 0.0000 'International Tables Vol C Tables 4.2.6.8 and 6.1.1.4'
O O 0.0106 0.0060 'International Tables Vol C Tables 4.2.6.8 and 6.1.1.4'
S S 0.1246 0.1234 'International Tables Vol C Tables 4.2.6.8 and 6.1.1.4'
Y Y -2.7962 3.5667 'International Tables Vol C Tables 4.2.6.8 and 6.1.1.4'

loop_
_geom_angle_atom_site_label_1
_geom_angle_atom_site_label_2
_geom_angle_atom_site_label_3
_geom_angle_site_symmetry_1
_geom_angle_site_symmetry_3
_geom_angle
O12 Y1 O3 . . 88.89(14)
O12 Y1 O21 . . 79.79(13)
O3 Y1 O21 . . 71.21(12)
O12 Y1 O1 . . 146.31(13)
O3 Y1 O1 . . 108.91(15)
O21 Y1 O1 . . 79.40(14)
O12 Y1 O13 . 1_545 144.19(12)
O3 Y1 O13 . 1_545 79.05(13)
O21 Y1 O13 . 1_545 126.03(12)
O1 Y1 O13 . 1_545 68.99(12)
O12 Y1 O14 . 7 99.21(12)
O3 Y1 O14 . 7 147.38(12)
O21 Y1 O14 . 7 141.23(11)
O1 Y1 O14 . 7 81.25(13)
O13 Y1 O14 1_545 7 76.01(11)
O12 Y1 O4 . . 70.32(13)
O3 Y1 O4 . . 74.21(12)
O21 Y1 O4 . . 134.17(13)
O1 Y1 O4 . . 141.15(14)
O13 Y1 O4 1_545 . 73.95(12)
O14 Y1 O4 7 . 78.91(11)
O12 Y1 O2 . . 73.13(12)
O3 Y1 O2 . . 143.62(13)
O21 Y1 O2 . . 74.56(12)
O1 Y1 O2 . . 75.95(13)
O13 Y1 O2 1_545 . 132.89(12)
O14 Y1 O2 7 . 68.28(11)
O4 Y1 O2 . . 125.22(12)
O11 S1 O12 . . 111.7(2)
O11 S1 O13 . . 110.64(19)
O12 S1 O13 . . 109.27(19)
O11 S1 O14 . . 108.75(19)
O12 S1 O14 . . 107.54(19)
O13 S1 O14 . . 108.85(18)
O21 S2 O21 6_656 . 109.8(3)
O21 S2 O22 6_656 6_656 108.81(18)
O21 S2 O22 . 6_656 109.25(18)
O21 S2 O22 6_656 . 109.25(18)
O21 S2 O22 . . 108.81(18)
O22 S2 O22 6_656 . 110.9(3)

loop_
_geom_bond_atom_site_label_1
_geom_bond_atom_site_label_2
_geom_bond_site_symmetry_2
_geom_bond_distance
_geom_bond_publ_flag
Y1 O12 . 2.275(3) y
Y1 O3 . 2.303(3) y
Y1 O21 . 2.302(3) y
Y1 O1 . 2.332(4) y
Y1 O13 1_545 2.348(3) y
Y1 O14 7 2.400(3) y
Y1 O4 . 2.416(3) y
Y1 O2 . 2.468(3) y
S1 O11 . 1.458(3) y
S1 O12 . 1.463(3) y
S1 O13 . 1.468(3) y
S1 O14 . 1.497(3) y
S2 O21 6_656 1.461(3) ?
S2 O21 . 1.461(3) y
S2 O22 6_656 1.475(3) ?
S2 O22 . 1.475(3) y

loop_
_geom_hbond_atom_site_label_D
_geom_hbond_atom_site_label_H
_geom_hbond_atom_site_label_A
_geom_hbond_site_symmetry_A
_geom_hbond_distance_DH
_geom_hbond_distance_HA
_geom_hbond_distance_DA
_geom_hbond_angle_DHA
O1 H11 O22 1_545 0.74(5) 2.10(5) 2.837(5) 172(5)
O1 H12 O11 3_545 0.99(5) 1.74(5) 2.711(5) 167(7)
O2 H21 O22 . 0.96(5) 1.84(5) 2.766(5) 160(7)
O2 H22 O14 3_545 0.82(5) 2.28(5) 3.052(5) 156(6)
O3 H31 O11 8_546 0.80(4) 2.07(5) 2.765(5) 146(6)
O3 H32 O22 3_445 0.89(5) 1.95(5) 2.812(5) 163(7)
O4 H41 O2 7 0.72(6) 2.26(6) 2.968(5) 168(6)
O4 H42 O14 1_545 0.79(8) 2.11(8) 2.809(5) 147(7)
